data_4337715
loop_
_publ_author_name
'Cross, Justin N.'
'Cary, Samantha K.'
'Stritzinger, Jared T.'
'Polinski, Matthew J.'
'Albrecht Schmitt, Thomas E.'

_publ_section_title
;
 Synthesis and Spectroscopy of New Plutonium(III) and -(IV) Molybdates:
 Comparisons of Electronic Characteristics.
;
_journal_issue 6
_journal_name_full 'Inorganic chemistry'
_journal_page_first 3148
_journal_page_last 3152
_journal_paper_doi 10.1021/ic403116r
_journal_volume 53
_journal_year 2014
_chemical_formula_moiety Pu3Mo6O24(H2O)2
_chemical_formula_sum 'Mo6 O26 Pu3'
_chemical_formula_weight 1717.64
_chemical_melting_point ?
_chemical_name_common 'Plutonium(IV) hexamolybdate hydrate'
_chemical_name_systematic
; 
 ? 
;
_space_group_IT_number 15
_symmetry_cell_setting monoclinic
_symmetry_space_group_name_Hall '-C 2yc'
_symmetry_space_group_name_H-M 'C 1 2/c 1'
_atom_sites_solution_hydrogens none
_atom_sites_solution_primary direct
_atom_sites_solution_secondary difmap
_audit_creation_method SHELXL-97
_cell_angle_alpha 90.00
_cell_angle_beta 96.683(3)
_cell_angle_gamma 90.00
_cell_formula_units_Z 4
_cell_length_a 12.6873(17)
_cell_length_b 22.052(3)
_cell_length_c 7.8057(10)
_cell_measurement_reflns_used 2706
_cell_measurement_temperature 100(2)
_cell_measurement_theta_max 28.31
_cell_measurement_theta_min 3.06
_cell_volume 2169.0(5)
_computing_cell_refinement 'smart saint'
_computing_data_collection smart
_computing_data_reduction SAINT
_computing_molecular_graphics 'SHELXP-97 (Sheldrick, 2008)'
_computing_publication_material 'SHELXCIF-97 (Sheldrick, 2000)'
_computing_structure_refinement 'SHELXL-97 (Sheldrick, 2008)'
_computing_structure_solution 'SHELXS-97 (Sheldrick, 2008)'
_diffrn_ambient_temperature 100(2)
_diffrn_detector_area_resol_mean 0
_diffrn_measured_fraction_theta_full 0.999
_diffrn_measured_fraction_theta_max 0.999
_diffrn_measurement_device_type 'BRUKER apex II'
_diffrn_measurement_method '0.5 wide w/ exposures'
_diffrn_radiation_monochromator 'Quazar optics'
_diffrn_radiation_source 'Imus microfocused'
_diffrn_radiation_type MoK\a
_diffrn_radiation_wavelength 0.71073
_diffrn_reflns_av_R_equivalents 0.0000
_diffrn_reflns_av_sigmaI/netI 0.0301
_diffrn_reflns_limit_h_max 16
_diffrn_reflns_limit_h_min 0
_diffrn_reflns_limit_k_max 0
_diffrn_reflns_limit_k_min -29
_diffrn_reflns_limit_l_max 10
_diffrn_reflns_limit_l_min -10
_diffrn_reflns_number 2706
_diffrn_reflns_theta_full 28.31
_diffrn_reflns_theta_max 28.31
_diffrn_reflns_theta_min 3.06
_exptl_absorpt_coefficient_mu 12.438
_exptl_absorpt_correction_T_max 0.883
_exptl_absorpt_correction_T_min 0.695
_exptl_absorpt_correction_type multi-scan
_exptl_absorpt_process_details SHELTXPREP
_exptl_crystal_colour orange
_exptl_crystal_density_diffrn 5.260
_exptl_crystal_density_meas ?
_exptl_crystal_density_method 'not measured'
_exptl_crystal_description plate
_exptl_crystal_F_000 2968
_exptl_crystal_size_max 0.100
_exptl_crystal_size_mid 0.025
_exptl_crystal_size_min 0.010
_refine_diff_density_max 3.324
_refine_diff_density_min -1.786
_refine_diff_density_rms 0.385
_refine_ls_extinction_method none
_refine_ls_goodness_of_fit_ref 1.128
_refine_ls_hydrogen_treatment none
_refine_ls_matrix_type full
_refine_ls_number_parameters 179
_refine_ls_number_reflns 2706
_refine_ls_number_restraints 0
_refine_ls_restrained_S_all 1.128
_refine_ls_R_factor_all 0.0429
_refine_ls_R_factor_gt 0.0334
_refine_ls_shift/su_max 0.001
_refine_ls_shift/su_mean 0.000
_refine_ls_structure_factor_coef Fsqd
_refine_ls_weighting_details 'calc w=1/[\s^2^(Fo^2^)+(0.0194P)^2^+99.7858P] where P=(Fo^2^+2Fc^2^)/3'
_refine_ls_weighting_scheme calc
_refine_ls_wR_factor_gt 0.0637
_refine_ls_wR_factor_ref 0.0667
_reflns_number_gt 2406
_reflns_number_total 2706
_reflns_threshold_expression >2sigma(I)
_cod_data_source_file ic403116r_si_002.cif
_cod_data_source_block Pu(IV)MoO
_cod_depositor_comments
;
The following automatic conversions were performed:

'_chemical_melting_point' value 'not measured' was changed to '?' -
the value is undefined or not given.

Automatic conversion script
Id: cif_fix_values 2281 2013-09-26 08:29:07Z andrius 

The following automatic conversions were performed:

'_exptl_crystal_density_meas' value 'N/A' was changed to '?' - the
value is perceived as not measured.

Automatic conversion script
Id: cif_fix_values 3008 2015-01-20 13:52:24Z robertas 
;
_cod_original_sg_symbol_H-M C2/c
_cod_database_code 4337715

loop_
_symmetry_equiv_pos_as_xyz
'x, y, z'
'-x, y, -z+1/2'
'x+1/2, y+1/2, z'
'-x+1/2, y+1/2, -z+1/2'
'-x, -y, -z'
'x, -y, z-1/2'
'-x+1/2, -y+1/2, -z'
'x+1/2, -y+1/2, z-1/2'

loop_
_atom_site_label
_atom_site_type_symbol
_atom_site_fract_x
_atom_site_fract_y
_atom_site_fract_z
_atom_site_U_iso_or_equiv
_atom_site_adp_type
_atom_site_occupancy
_atom_site_symmetry_multiplicity
_atom_site_calc_flag
_atom_site_refinement_flags
Pu1 Pu 0.0000 0.007384(18) 0.2500 0.00427(10) Uani 1 2 d S
Pu2 Pu 0.24442(2) -0.256364(12) 0.24701(4) 0.00492(8) Uani 1 1 d .
Mo1 Mo 0.18876(6) -0.11265(3) 0.06013(9) 0.00803(15) Uani 1 1 d .
Mo2A Mo 0.48304(7) -0.20278(5) 0.44943(12) 0.0066(3) Uani 0.769(4) 1 d P
Mo2B Mo 0.4924(2) -0.24384(18) 0.4607(4) 0.0085(11) Uani 0.231(4) 1 d P
Mo3A Mo -0.12855(8) -0.11638(4) 0.03995(12) 0.0053(3) Uani 0.747(4) 1 d P
Mo3B Mo -0.1922(3) -0.09401(14) 0.0305(4) 0.0093(10) Uani 0.253(4) 1 d P
O1 O -0.0800(5) -0.0416(3) -0.0226(7) 0.0088(11) Uani 1 1 d .
O2 O 0.1166(5) -0.0780(3) -0.1219(7) 0.0089(11) Uani 1 1 d .
O3 O 0.1138(6) -0.0675(3) 0.2230(8) 0.0201(15) Uani 1 1 d .
O4 O -0.2052(5) -0.1501(3) -0.1390(8) 0.0108(12) Uani 1 1 d .
O5 O 0.3564(4) -0.2330(3) 0.5119(7) 0.0085(11) Uani 1 1 d .
O6 O -0.2024(5) -0.1604(3) 0.2066(7) 0.0094(12) Uani 1 1 d .
O7 O 0.2177(5) -0.1912(3) -0.0096(7) 0.0099(12) Uani 1 1 d .
O8 O 0.5778(4) -0.2191(3) 0.6296(7) 0.0100(12) Uani 1 1 d .
O9 O 0.5920(5) -0.2248(3) 0.2898(8) 0.0182(14) Uani 1 1 d .
O10 O 0.3086(5) -0.0780(3) 0.0768(9) 0.0181(14) Uani 1 1 d .
O11 O 0.4733(5) -0.1282(3) 0.4465(9) 0.0213(15) Uani 1 1 d .
O12 O -0.2909(5) -0.0567(3) 0.0221(9) 0.0207(15) Uani 1 1 d .
O13 O -0.0104(6) -0.1576(4) 0.0470(11) 0.033(2) Uani 1 1 d .

loop_
_atom_site_aniso_label
_atom_site_aniso_U_11
_atom_site_aniso_U_22
_atom_site_aniso_U_33
_atom_site_aniso_U_23
_atom_site_aniso_U_13
_atom_site_aniso_U_12
Pu1 0.00572(19) 0.00347(18) 0.0038(2) 0.000 0.00128(14) 0.000
Pu2 0.00560(14) 0.00520(14) 0.00384(15) -0.00036(10) 0.00010(10) 0.00107(10)
Mo1 0.0117(3) 0.0065(3) 0.0061(3) 0.0001(2) 0.0020(3) 0.0032(3)
Mo2A 0.0040(4) 0.0109(7) 0.0048(5) 0.0010(3) 0.0004(3) 0.0006(3)
Mo2B 0.0051(14) 0.013(3) 0.0074(16) 0.0011(12) 0.0011(11) -0.0013(12)
Mo3A 0.0079(6) 0.0039(5) 0.0044(5) -0.0009(3) 0.0023(3) -0.0020(4)
Mo3B 0.013(2) 0.0091(15) 0.0059(14) -0.0007(10) 0.0012(11) -0.0047(13)
O1 0.010(3) 0.010(3) 0.007(3) -0.001(2) 0.002(2) 0.004(2)
O2 0.011(3) 0.009(3) 0.007(3) 0.001(2) 0.003(2) 0.006(2)
O3 0.038(4) 0.017(3) 0.006(3) 0.002(2) 0.004(3) 0.016(3)
O4 0.016(3) 0.011(3) 0.007(3) 0.001(2) 0.003(2) -0.006(2)
O5 0.007(3) 0.009(3) 0.010(3) -0.002(2) 0.003(2) -0.002(2)
O6 0.014(3) 0.008(3) 0.006(3) -0.001(2) 0.001(2) -0.006(2)
O7 0.019(3) 0.006(3) 0.004(3) 0.000(2) 0.001(2) 0.002(2)
O8 0.007(3) 0.016(3) 0.007(3) 0.001(2) 0.001(2) 0.000(2)
O9 0.011(3) 0.040(4) 0.004(3) 0.004(3) 0.003(2) 0.000(3)
O10 0.017(3) 0.018(3) 0.019(3) 0.000(3) -0.001(3) -0.007(3)
O11 0.021(4) 0.023(4) 0.021(4) 0.008(3) 0.004(3) -0.003(3)
O12 0.020(4) 0.019(3) 0.023(4) -0.004(3) 0.007(3) -0.004(3)
O13 0.022(4) 0.034(4) 0.040(5) 0.028(4) -0.006(3) -0.011(3)

loop_
_atom_type_symbol
_atom_type_description
_atom_type_scat_dispersion_real
_atom_type_scat_dispersion_imag
_atom_type_scat_source
O O 0.0106 0.0060 'International Tables Vol C Tables 4.2.6.8 and 6.1.1.4'
Mo Mo -1.6832 0.6857 'International Tables Vol C Tables 4.2.6.8 and 6.1.1.4'
Pu Pu -9.4100 4.3056 'International Tables Vol C Tables 4.2.6.8 and 6.1.1.4'

loop_
_geom_angle_atom_site_label_1
_geom_angle_atom_site_label_2
_geom_angle_atom_site_label_3
_geom_angle
_geom_angle_site_symmetry_1
_geom_angle_site_symmetry_3
O3 Pu1 O3 83.8(4) 2 .
O3 Pu1 O1 79.5(2) 2 6_556
O3 Pu1 O1 132.5(2) . 6_556
O3 Pu1 O1 132.5(2) 2 5
O3 Pu1 O1 79.5(2) . 5
O1 Pu1 O1 141.3(3) 6_556 5
O3 Pu1 O2 149.0(2) 2 6_556
O3 Pu1 O2 98.8(2) . 6_556
O1 Pu1 O2 76.0(2) 6_556 6_556
O1 Pu1 O2 78.0(2) 5 6_556
O3 Pu1 O2 98.8(2) 2 5
O3 Pu1 O2 149.0(2) . 5
O1 Pu1 O2 78.0(2) 6_556 5
O1 Pu1 O2 76.0(2) 5 5
O2 Pu1 O2 94.5(3) 6_556 5
O3 Pu1 O1 78.6(2) 2 2
O3 Pu1 O1 63.5(2) . 2
O1 Pu1 O1 69.6(2) 6_556 2
O1 Pu1 O1 129.4(2) 5 2
O2 Pu1 O1 75.19(19) 6_556 2
O2 Pu1 O1 147.4(2) 5 2
O3 Pu1 O1 63.5(2) 2 .
O3 Pu1 O1 78.6(2) . .
O1 Pu1 O1 129.4(3) 6_556 .
O1 Pu1 O1 69.6(2) 5 .
O2 Pu1 O1 147.4(2) 6_556 .
O2 Pu1 O1 75.19(19) 5 .
O1 Pu1 O1 128.7(3) 2 .
O3 Pu1 Mo3A 35.81(17) 2 .
O3 Pu1 Mo3A 69.32(19) . .
O1 Pu1 Mo3A 113.54(14) 6_556 .
O1 Pu1 Mo3A 96.84(15) 5 .
O2 Pu1 Mo3A 167.87(15) 6_556 .
O2 Pu1 Mo3A 94.81(15) 5 .
O1 Pu1 Mo3A 100.60(13) 2 .
O1 Pu1 Mo3A 30.57(13) . .
O3 Pu1 Mo3A 69.33(19) 2 2
O3 Pu1 Mo3A 35.81(17) . 2
O1 Pu1 Mo3A 96.84(15) 6_556 2
O1 Pu1 Mo3A 113.54(14) 5 2
O2 Pu1 Mo3A 94.81(15) 6_556 2
O2 Pu1 Mo3A 167.87(15) 5 2
O1 Pu1 Mo3A 30.57(13) 2 2
O1 Pu1 Mo3A 100.60(13) . 2
Mo3A Pu1 Mo3A 77.08(4) . 2
O3 Pu1 Mo3B 33.84(17) 2 .
O3 Pu1 Mo3B 84.5(2) . .
O1 Pu1 Mo3B 103.80(15) 6_556 .
O1 Pu1 Mo3B 100.02(15) 5 .
O2 Pu1 Mo3B 175.66(16) 6_556 .
O2 Pu1 Mo3B 81.22(16) 5 .
O1 Pu1 Mo3B 108.90(14) 2 .
O1 Pu1 Mo3B 30.41(14) . .
Mo3A Pu1 Mo3B 15.20(5) . .
Mo3A Pu1 Mo3B 89.52(6) 2 .
O3 Pu1 Mo3B 84.5(2) 2 2
O3 Pu1 Mo3B 33.84(17) . 2
O1 Pu1 Mo3B 100.02(15) 6_556 2
O1 Pu1 Mo3B 103.80(15) 5 2
O2 Pu1 Mo3B 81.22(16) 6_556 2
O2 Pu1 Mo3B 175.66(16) 5 2
O1 Pu1 Mo3B 30.41(14) 2 2
O1 Pu1 Mo3B 108.90(14) . 2
Mo3A Pu1 Mo3B 89.52(6) . 2
Mo3A Pu1 Mo3B 15.20(5) 2 2
Mo3B Pu1 Mo3B 103.04(11) . 2
O6 Pu2 O9 88.2(2) 2 2_655
O6 Pu2 O8 93.6(2) 2 8_445
O9 Pu2 O8 148.9(2) 2_655 8_445
O6 Pu2 O7 133.8(2) 2 7_545
O9 Pu2 O7 76.6(2) 2_655 7_545
O8 Pu2 O7 79.9(2) 8_445 7_545
O6 Pu2 O4 148.2(2) 2 8_546
O9 Pu2 O4 96.2(2) 2_655 8_546
O8 Pu2 O4 98.4(2) 8_445 8_546
O7 Pu2 O4 77.6(2) 7_545 8_546
O6 Pu2 O5 78.8(2) 2 7_546
O9 Pu2 O5 135.7(2) 2_655 7_546
O8 Pu2 O5 74.8(2) 8_445 7_546
O7 Pu2 O5 140.0(2) 7_545 7_546
O4 Pu2 O5 76.1(2) 8_546 7_546
O6 Pu2 O5 77.7(2) 2 .
O9 Pu2 O5 65.4(2) 2_655 .
O8 Pu2 O5 145.2(2) 8_445 .
O7 Pu2 O5 130.0(2) 7_545 .
O4 Pu2 O5 75.7(2) 8_546 .
O5 Pu2 O5 70.5(2) 7_546 .
O6 Pu2 O7 64.1(2) 2 .
O9 Pu2 O7 75.8(2) 2_655 .
O8 Pu2 O7 77.1(2) 8_445 .
O7 Pu2 O7 69.9(2) 7_545 .
O4 Pu2 O7 147.5(2) 8_546 .
O5 Pu2 O7 131.2(2) 7_546 .
O5 Pu2 O7 125.62(19) . .
O6 Pu2 Mo2B 93.95(17) 2 .
O9 Pu2 Mo2B 38.58(17) 2_655 .
O8 Pu2 Mo2B 169.66(16) 8_445 .
O7 Pu2 Mo2B 99.76(16) 7_545 .
O4 Pu2 Mo2B 71.57(17) 8_546 .
O5 Pu2 Mo2B 99.79(15) 7_546 .
O5 Pu2 Mo2B 31.39(15) . .
O7 Pu2 Mo2B 112.63(16) . .
O6 Pu2 Mo2A 79.29(16) 2 .
O9 Pu2 Mo2A 34.58(16) 2_655 .
O8 Pu2 Mo2A 172.46(15) 8_445 .
O7 Pu2 Mo2A 106.77(16) 7_545 .
O4 Pu2 Mo2A 86.60(15) 8_546 .
O5 Pu2 Mo2A 101.11(14) 7_546 .
O5 Pu2 Mo2A 30.91(14) . .
O7 Pu2 Mo2A 101.71(14) . .
Mo2B Pu2 Mo2A 15.34(6) . .
O6 Pu2 Mo1 34.01(15) 2 .
O9 Pu2 Mo1 79.14(18) 2_655 .
O8 Pu2 Mo1 85.13(15) 8_445 .
O7 Pu2 Mo1 99.82(14) 7_545 .
O4 Pu2 Mo1 175.14(15) 8_546 .
O5 Pu2 Mo1 108.20(14) 7_546 .
O5 Pu2 Mo1 103.35(14) . .
O7 Pu2 Mo1 30.08(13) . .
Mo2B Pu2 Mo1 105.05(7) . .
Mo2A Pu2 Mo1 90.25(2) . .
O6 Pu2 Pu2 97.47(15) 2 7_545
O9 Pu2 Pu2 73.07(16) 2_655 7_545
O8 Pu2 Pu2 75.89(15) 8_445 7_545
O7 Pu2 Pu2 36.43(14) 7_545 7_545
O4 Pu2 Pu2 114.02(14) 8_546 7_545
O5 Pu2 Pu2 150.13(14) 7_546 7_545
O5 Pu2 Pu2 138.23(13) . 7_545
O7 Pu2 Pu2 33.50(13) . 7_545
Mo2B Pu2 Pu2 110.05(5) . 7_545
Mo2A Pu2 Pu2 107.330(19) . 7_545
Mo1 Pu2 Pu2 63.456(14) . 7_545
O10 Mo1 O2 104.1(3) . .
O10 Mo1 O7 103.6(3) . .
O2 Mo1 O7 105.5(3) . .
O10 Mo1 O3 102.8(3) . .
O2 Mo1 O3 93.3(3) . .
O7 Mo1 O3 142.5(3) . .
O10 Mo1 O6 100.2(3) . 2
O2 Mo1 O6 153.8(3) . 2
O7 Mo1 O6 77.7(2) . 2
O3 Mo1 O6 71.7(2) . 2
O10 Mo1 Mo3B 87.6(2) . 2
O2 Mo1 Mo3B 133.47(19) . 2
O7 Mo1 Mo3B 115.35(18) . 2
O3 Mo1 Mo3B 40.33(19) . 2
O6 Mo1 Mo3B 37.81(16) 2 2
O10 Mo1 Pu2 103.8(2) . .
O2 Mo1 Pu2 141.19(19) . .
O7 Mo1 Pu2 41.33(17) . .
O3 Mo1 Pu2 106.19(19) . .
O6 Mo1 Pu2 36.45(15) 2 .
Mo3B Mo1 Pu2 74.03(5) 2 .
Mo2B Mo2A O11 174.6(3) . .
Mo2B Mo2A O8 69.8(3) . .
O11 Mo2A O8 104.8(3) . .
Mo2B Mo2A O5 74.2(3) . .
O11 Mo2A O5 107.2(3) . .
O8 Mo2A O5 104.3(3) . .
Mo2B Mo2A O9 74.4(3) . .
O11 Mo2A O9 106.6(3) . .
O8 Mo2A O9 89.5(3) . .
O5 Mo2A O9 138.5(3) . .
Mo2B Mo2A O9 84.0(3) . 2_655
O11 Mo2A O9 101.4(3) . 2_655
O8 Mo2A O9 150.6(3) . 2_655
O5 Mo2A O9 80.2(3) . 2_655
O9 Mo2A O9 70.2(3) . 2_655
Mo2B Mo2A Mo2A 93.6(2) . 2_655
O11 Mo2A Mo2A 90.3(2) . 2_655
O8 Mo2A Mo2A 128.0(2) . 2_655
O5 Mo2A Mo2A 118.37(18) . 2_655
O9 Mo2A Mo2A 38.81(18) . 2_655
O9 Mo2A Mo2A 38.18(18) 2_655 2_655
Mo2B Mo2A Pu2 78.7(2) . .
O11 Mo2A Pu2 105.9(2) . .
O8 Mo2A Pu2 140.21(19) . .
O5 Mo2A Pu2 42.12(18) . .
O9 Mo2A Pu2 105.14(19) . .
O9 Mo2A Pu2 38.23(18) 2_655 .
Mo2A Mo2A Pu2 76.38(3) 2_655 .
Mo2A Mo2B O8 79.7(3) . .
Mo2A Mo2B O5 77.1(3) . .
O8 Mo2B O5 108.7(3) . .
Mo2A Mo2B O9 79.2(3) . .
O8 Mo2B O9 93.2(3) . .
O5 Mo2B O9 143.9(3) . .
Mo2A Mo2B O9 71.1(3) . 2_655
O8 Mo2B O9 147.8(4) . 2_655
O5 Mo2B O9 77.9(3) . 2_655
O9 Mo2B O9 68.8(3) . 2_655
Mo2A Mo2B O13 164.9(3) . 8_546
O8 Mo2B O13 96.2(3) . 8_546
O5 Mo2B O13 90.7(3) . 8_546
O9 Mo2B O13 115.7(3) . 8_546
O9 Mo2B O13 115.5(3) 2_655 8_546
Mo2A Mo2B Pu2 86.0(2) . .
O8 Mo2B Pu2 151.5(3) . .
O5 Mo2B Pu2 43.54(19) . .
O9 Mo2B Pu2 108.2(2) . .
O9 Mo2B Pu2 40.28(18) 2_655 .
O13 Mo2B Pu2 91.3(2) 8_546 .
Mo3B Mo3A O13 177.3(3) . .
Mo3B Mo3A O4 76.8(3) . .
O13 Mo3A O4 101.3(4) . .
Mo3B Mo3A O1 79.7(2) . .
O13 Mo3A O1 99.3(3) . .
O4 Mo3A O1 109.7(3) . .
Mo3B Mo3A O6 80.7(3) . .
O13 Mo3A O6 101.4(3) . .
O4 Mo3A O6 93.1(3) . .
O1 Mo3A O6 145.4(2) . .
Mo3B Mo3A O3 78.0(3) . 2
O13 Mo3A O3 104.3(4) . 2
O4 Mo3A O3 152.0(3) . 2
O1 Mo3A O3 77.2(2) . 2
O6 Mo3A O3 70.9(2) . 2
Mo3B Mo3A O12 1.6(2) . .
O13 Mo3A O12 178.0(3) . .
O4 Mo3A O12 78.4(3) . .
O1 Mo3A O12 78.9(2) . .
O6 Mo3A O12 80.7(2) . .
O3 Mo3A O12 76.4(3) 2 .
Mo3B Mo3A Pu1 88.68(18) . .
O13 Mo3A Pu1 92.3(3) . .
O4 Mo3A Pu1 152.05(19) . .
O1 Mo3A Pu1 43.39(18) . .
O6 Mo3A Pu1 108.09(17) . .
O3 Mo3A Pu1 37.55(17) 2 .
O12 Mo3A Pu1 87.16(16) . .
Mo3A Mo3B O12 177.4(4) . .
Mo3A Mo3B O4 72.7(3) . .
O12 Mo3B O4 109.9(4) . .
Mo3A Mo3B O1 71.4(2) . .
O12 Mo3B O1 107.4(3) . .
O4 Mo3B O1 105.2(3) . .
Mo3A Mo3B O6 71.9(2) . .
O12 Mo3B O6 108.0(4) . .
O4 Mo3B O6 89.7(3) . .
O1 Mo3B O6 133.7(3) . .
Mo3A Mo3B O3 76.6(3) . 2
O12 Mo3B O3 100.9(4) . 2
O4 Mo3B O3 147.0(3) . 2
O1 Mo3B O3 75.5(3) . 2
O6 Mo3B O3 69.3(2) . 2
Mo3A Mo3B Mo1 86.72(19) . 2
O12 Mo3B Mo1 91.6(3) . 2
O4 Mo3B Mo1 129.0(2) . 2
O1 Mo3B Mo1 111.5(2) . 2
O6 Mo3B Mo1 39.36(17) . 2
O3 Mo3B Mo1 36.05(18) 2 2
Mo3A Mo3B Pu1 76.12(18) . .
O12 Mo3B Pu1 101.4(3) . .
O4 Mo3B Pu1 140.8(2) . .
O1 Mo3B Pu1 41.20(18) . .
O6 Mo3B Pu1 102.67(19) . .
O3 Mo3B Pu1 35.23(17) 2 .
Mo1 Mo3B Pu1 71.08(6) 2 .
Mo3A O1 Mo3B 28.93(13) . .
Mo3A O1 Pu1 134.1(3) . 5
Mo3B O1 Pu1 141.2(3) . 5
Mo3A O1 Pu1 106.0(3) . .
Mo3B O1 Pu1 108.4(3) . .
Pu1 O1 Pu1 110.4(2) 5 .
Mo1 O2 Pu1 152.7(3) . 5
Mo1 O3 Mo3A 107.9(3) . 2
Mo1 O3 Mo3B 103.6(3) . 2
Mo3A O3 Mo3B 25.48(12) 2 2
Mo1 O3 Pu1 144.6(3) . .
Mo3A O3 Pu1 106.6(3) 2 .
Mo3B O3 Pu1 110.9(3) 2 .
Mo3A O4 Mo3B 30.54(14) . .
Mo3A O4 Pu2 141.5(3) . 8_445
Mo3B O4 Pu2 153.3(3) . 8_445
Mo2B O5 Mo2A 28.76(14) . .
Mo2B O5 Pu2 139.2(3) . 7_546
Mo2A O5 Pu2 142.7(3) . 7_546
Mo2B O5 Pu2 105.1(3) . .
Mo2A O5 Pu2 107.0(3) . .
Pu2 O5 Pu2 109.5(2) 7_546 .
Mo3A O6 Mo3B 27.37(12) . .
Mo3A O6 Mo1 109.5(3) . 2
Mo3B O6 Mo1 102.8(3) . 2
Mo3A O6 Pu2 136.6(3) . 2
Mo3B O6 Pu2 146.6(3) . 2
Mo1 O6 Pu2 109.5(2) 2 2
Mo1 O7 Pu2 140.8(3) . 7_545
Mo1 O7 Pu2 108.6(2) . .
Pu2 O7 Pu2 110.1(2) 7_545 .
Mo2B O8 Mo2A 30.49(16) . .
Mo2B O8 Pu2 135.9(3) . 8_546
Mo2A O8 Pu2 151.7(3) . 8_546
Mo2B O9 Mo2A 26.39(13) . .
Mo2B O9 Mo2A 113.4(3) . 2_655
Mo2A O9 Mo2A 103.0(3) . 2_655
Mo2B O9 Mo2B 106.3(3) . 2_655
Mo2A O9 Mo2B 107.6(3) . 2_655
Mo2A O9 Mo2B 24.96(12) 2_655 2_655
Mo2B O9 Pu2 133.8(3) . 2_655
Mo2A O9 Pu2 149.7(3) . 2_655
Mo2A O9 Pu2 107.2(3) 2_655 2_655
Mo2B O9 Pu2 101.1(3) 2_655 2_655
Mo3B O12 Mo3A 1.02(15) . .
Mo3A O13 Mo2B 122.0(4) . 8_445

loop_
_geom_bond_atom_site_label_1
_geom_bond_atom_site_label_2
_geom_bond_distance
_geom_bond_site_symmetry_2
Pu1 O3 2.219(6) 2
Pu1 O3 2.219(6) .
Pu1 O1 2.274(6) 6_556
Pu1 O1 2.274(6) 5
Pu1 O2 2.296(6) 6_556
Pu1 O2 2.296(5) 5
Pu1 O1 2.494(6) 2
Pu1 O1 2.494(6) .
Pu1 Mo3A 3.4892(10) .
Pu1 Mo3A 3.4893(10) 2
Pu1 Mo3B 3.593(3) .
Pu1 Mo3B 3.593(3) 2
Pu2 O6 2.223(6) 2
Pu2 O9 2.239(6) 2_655
Pu2 O8 2.270(6) 8_445
Pu2 O7 2.283(6) 7_545
Pu2 O4 2.306(6) 8_546
Pu2 O5 2.407(6) 7_546
Pu2 O5 2.424(6) .
Pu2 O7 2.457(6) .
Pu2 Mo2B 3.397(3) .
Pu2 Mo2A 3.4562(10) .
Pu2 Mo1 3.5257(8) .
Pu2 Pu2 3.8854(8) 7_545
Mo1 O10 1.693(6) .
Mo1 O2 1.771(6) .
Mo1 O7 1.864(6) .
Mo1 O3 1.948(6) .
Mo1 O6 2.093(6) 2
Mo1 Mo3B 3.217(3) 2
Mo2A Mo2B 0.916(4) .
Mo2A O11 1.649(7) .
Mo2A O8 1.777(6) .
Mo2A O5 1.856(6) .
Mo2A O9 2.025(6) .
Mo2A O9 2.053(6) 2_655
Mo2A Mo2A 3.1922(18) 2_655
Mo2B O8 1.695(7) .
Mo2B O5 1.832(7) .
Mo2B O9 1.986(7) .
Mo2B O9 2.159(7) 2_655
Mo2B O13 2.277(10) 8_546
Mo3A Mo3B 0.942(3) .
Mo3A O13 1.749(8) .
Mo3A O4 1.770(6) .
Mo3A O1 1.846(6) .
Mo3A O6 1.948(6) .
Mo3A O3 2.131(6) 2
Mo3A O12 2.434(7) .
Mo3B O12 1.493(8) .
Mo3B O4 1.805(7) .
Mo3B O1 1.917(7) .
Mo3B O6 2.023(6) .
Mo3B O3 2.142(7) 2
Mo3B Mo1 3.217(3) 2
O1 Pu1 2.274(6) 5
O2 Pu1 2.296(5) 5
O3 Mo3A 2.131(6) 2
O3 Mo3B 2.142(7) 2
O4 Pu2 2.306(6) 8_445
O5 Pu2 2.407(6) 7_546
O6 Mo1 2.093(6) 2
O6 Pu2 2.223(6) 2
O7 Pu2 2.283(6) 7_545
O8 Pu2 2.270(6) 8_546
O9 Mo2A 2.053(6) 2_655
O9 Mo2B 2.159(7) 2_655
O9 Pu2 2.239(6) 2_655
O13 Mo2B 2.277(10) 8_445

loop_
_platon_squeeze_void_nr
_platon_squeeze_void_average_x
_platon_squeeze_void_average_y
_platon_squeeze_void_average_z
_platon_squeeze_void_volume
_platon_squeeze_void_count_electrons
_platon_squeeze_void_content
1 0.000 0.500 -0.015 86 25 ' '
2 0.500 0.000 -0.015 86 25 ' '
